data_4320301
loop_
_publ_author_name
'Anna C. Hillier'
'XingWang Zhang'
'Graham H. Maunder'
'Sung Ying Liu'
'Todd A. Eberspacher'
'Mathew V. Metz'
'Robert McDonald'
'\^Angela Domingos'
'No\'emia Marques'
'Victor W. Day'
'Andrea Sella'
'Josef Takats'

_publ_contact_author_address
; Department of Chemistry
   University of Alberta
   Edmonton Alberta T6G 2G2
   Canada
;
_publ_contact_author_email joe.takats@ualberta.ca
_publ_contact_author_fax 1(780)4928231
_publ_contact_author_name 'Dr Josef Takats'
_publ_contact_author_phone 1(780)4924944
_publ_section_title
;
 Synthesis and Structural Comparison of a Series of Divalent Ln(TpR,R')2
 (Ln = Sm, Eu, Yb) and Trivalent Sm(TpMe2)2X (X = F, Cl, I, BPh4)
 Complexes
;
_journal_name_full 'Inorganic Chemistry'
_journal_page_first 5106
_journal_page_last 5116
_journal_paper_doi 10.1021/ic010325w
_journal_volume 40
_journal_year 2001
_chemical_formula_sum 'C34 H52 B2 F N12 O Sm'
_chemical_formula_weight 835.85
_space_group_IT_number 2
_symmetry_cell_setting triclinic
_symmetry_space_group_name_Hall '-P 1'
_symmetry_space_group_name_H-M 'P -1'
_atom_sites_solution_hydrogens geom
_atom_sites_solution_primary direct
_atom_sites_solution_secondary difmap
_audit_creation_method 'manual editing of SHELXL template'
_cell_angle_alpha 103.84(3)
_cell_angle_beta 98.27(3)
_cell_angle_gamma 96.89(3)
_cell_formula_units_Z 2
_cell_length_a 10.715(2)
_cell_length_b 11.413(2)
_cell_length_c 18.060(4)
_cell_measurement_reflns_used 15
_cell_measurement_temperature 293(2)
_cell_measurement_theta_max 25.55
_cell_measurement_theta_min 20.27
_cell_volume 2094.6(8)
_computing_cell_refinement 'Syntex P1'
_computing_data_collection 'Syntex P1'
_computing_data_reduction 'Bruker SHELXTL'
_computing_molecular_graphics 'Bruker SHELXTL'
_computing_publication_material 'Bruker SHELXTL'
_computing_structure_refinement 'Bruker SHELXTL'
_computing_structure_solution 'Bruker SHELXTL'
_diffrn_ambient_temperature 293(2)
_diffrn_measurement_device 'Syntex P1'
_diffrn_measurement_method '\w scans'
_diffrn_radiation_monochromator graphite
_diffrn_radiation_source 'normal-focus sealed tube'
_diffrn_radiation_type MoK\a
_diffrn_radiation_wavelength 0.71073
_diffrn_reflns_av_R_equivalents 0.0392
_diffrn_reflns_av_sigmaI/netI 0.0837
_diffrn_reflns_limit_h_max 11
_diffrn_reflns_limit_h_min -11
_diffrn_reflns_limit_k_max 12
_diffrn_reflns_limit_k_min -12
_diffrn_reflns_limit_l_max 19
_diffrn_reflns_limit_l_min 0
_diffrn_reflns_number 5977
_diffrn_reflns_theta_max 22.91
_diffrn_reflns_theta_min 1.86
_diffrn_standards_decay_% none
_diffrn_standards_interval_count 300
_diffrn_standards_number 6
_exptl_absorpt_coefficient_mu 1.447
_exptl_absorpt_correction_T_max 0.7896
_exptl_absorpt_correction_T_min 0.5942
_exptl_absorpt_correction_type empirical
_exptl_crystal_colour colorless
_exptl_crystal_density_diffrn 1.325
_exptl_crystal_description 'rectangular parallelepiped'
_exptl_crystal_F_000 858
_exptl_crystal_size_max 0.48
_exptl_crystal_size_mid 0.40
_exptl_crystal_size_min 0.34
_refine_diff_density_max 1.083
_refine_diff_density_min -0.648
_refine_diff_density_rms 0.125
_refine_ls_extinction_coef 0.0001(5)
_refine_ls_extinction_expression Fc^*^=kFc[1+0.001xFc^2^\l^3^/sin(2\q)]^-1/4^
_refine_ls_extinction_method SHELXL
_refine_ls_goodness_of_fit_all 1.056
_refine_ls_goodness_of_fit_obs 1.146
_refine_ls_matrix_type full
_refine_ls_number_parameters 518
_refine_ls_number_reflns 5749
_refine_ls_number_restraints 10
_refine_ls_restrained_S_all 1.131
_refine_ls_restrained_S_obs 1.147
_refine_ls_R_factor_all 0.0943
_refine_ls_R_factor_obs 0.0671
_refine_ls_shift/esd_max 0.016
_refine_ls_shift/esd_mean 0.001
_refine_ls_structure_factor_coef Fsqd
_refine_ls_weighting_details 'w=1/[\s^2^(Fo^2^)+(0.1034P)^2^+0.0000P] where P=(Fo^2^+2Fc^2^)/3'
_refine_ls_weighting_scheme calc
_refine_ls_wR_factor_all 0.1904
_refine_ls_wR_factor_obs 0.1641
_reflns_number_observed 4243
_reflns_number_total 5757
_reflns_observed_criterion >2sigma(I)
_cod_data_source_file ic010325w_07.cif
_cod_data_source_block jtg2
_cod_depositor_comments
;
The following automatic conversions were performed:

'_symmetry_cell_setting' value 'Triclinic' changed to 'triclinic'
according to the built-in table from CIF Core dictionary named
'cif_core.dic' version 2.4.1 from 2010-06-29.

Automatic conversion script
Id: cif_fix_values 1646 2011-03-28 12:23:43Z adriana 

The following automatic conversions were performed:

'_refine_ls_weighting_scheme' value 'calc
w=1/[\s^2^(Fo^2^)+(0.1034P)^2^+0.0000P] where P=(Fo^2^+2Fc^2^)/3' was
changed to 'calc'. New tag '_refine_ls_weighting_details' was
created. The value of the new tag was set to
'w=1/[\s^2^(Fo^2^)+(0.1034P)^2^+0.0000P] where P=(Fo^2^+2Fc^2^)/3'.

Automatic conversion script
Id: cif_fix_values 3143 2015-03-26 13:38:13Z robertas 
;
_cod_original_cell_volume 2094.6(7)
_cod_database_code 4320301

loop_
_symmetry_equiv_pos_as_xyz
'x, y, z'
'-x, -y, -z'

loop_
_atom_site_aniso_label
_atom_site_aniso_U_11
_atom_site_aniso_U_22
_atom_site_aniso_U_33
_atom_site_aniso_U_23
_atom_site_aniso_U_13
_atom_site_aniso_U_12
Sm 0.0447(3) 0.0577(4) 0.0388(3) 0.0131(2) 0.0074(2) 0.0084(2)
F 0.048(5) 0.277(13) 0.120(8) 0.130(9) -0.003(5) 0.004(6)
N11 0.046(5) 0.043(5) 0.036(5) 0.001(4) 0.004(4) 0.004(4)
N12 0.054(5) 0.038(5) 0.062(6) 0.008(4) 0.016(4) 0.015(4)
N21 0.048(5) 0.052(5) 0.048(5) 0.016(4) 0.011(4) 0.007(4)
N22 0.047(5) 0.041(5) 0.047(5) 0.013(4) 0.011(4) 0.010(4)
N31 0.055(5) 0.047(5) 0.054(6) 0.015(4) 0.023(5) 0.010(4)
N32 0.046(5) 0.048(5) 0.047(5) 0.010(4) 0.012(4) 0.003(4)
N41 0.061(6) 0.072(6) 0.035(5) 0.010(5) 0.014(4) 0.016(5)
N42 0.058(6) 0.060(6) 0.067(7) 0.015(5) -0.002(5) 0.009(5)
N51 0.049(6) 0.061(6) 0.051(6) 0.013(5) 0.015(4) 0.005(4)
N52 0.046(5) 0.062(6) 0.056(6) 0.018(5) 0.010(5) 0.004(4)
N61 0.059(6) 0.080(7) 0.043(5) 0.024(5) 0.011(5) 0.024(5)
N62 0.056(6) 0.078(7) 0.054(6) 0.020(5) 0.010(5) 0.020(5)
C13 0.067(8) 0.046(7) 0.059(8) 0.017(6) 0.006(6) 0.012(5)
C14 0.045(6) 0.041(6) 0.091(10) 0.003(7) -0.002(6) 0.005(5)
C15 0.038(6) 0.059(7) 0.050(7) -0.006(6) -0.001(5) 0.010(5)
C16 0.064(8) 0.084(9) 0.055(8) -0.012(7) 0.006(6) 0.012(7)
C17 0.088(10) 0.058(8) 0.107(11) 0.041(8) 0.004(8) 0.003(7)
C23 0.044(6) 0.052(6) 0.072(8) 0.030(6) 0.019(6) 0.013(5)
C24 0.042(6) 0.058(7) 0.086(9) 0.027(7) 0.003(6) 0.014(5)
C25 0.039(6) 0.059(7) 0.068(8) 0.029(6) 0.000(5) 0.001(5)
C26 0.064(8) 0.087(9) 0.068(9) 0.018(7) -0.018(7) 0.012(7)
C27 0.061(8) 0.077(8) 0.072(8) 0.013(7) 0.011(6) 0.037(7)
C33 0.044(6) 0.047(6) 0.087(9) 0.028(6) 0.017(6) 0.015(5)
C34 0.059(8) 0.053(7) 0.091(10) 0.032(7) 0.032(7) 0.017(6)
C35 0.078(8) 0.040(6) 0.059(7) 0.023(5) 0.037(7) 0.017(6)
C36 0.106(11) 0.088(10) 0.058(8) 0.031(7) 0.045(8) 0.038(8)
C37 0.054(8) 0.077(9) 0.111(12) 0.016(9) -0.005(8) -0.017(7)
C43 0.061(8) 0.055(8) 0.079(9) 0.010(7) 0.013(7) -0.015(6)
C44 0.063(8) 0.049(7) 0.079(9) -0.017(7) 0.011(7) 0.009(6)
C45 0.052(7) 0.070(8) 0.059(8) 0.000(7) 0.012(6) 0.022(6)
C46 0.087(10) 0.122(12) 0.054(8) -0.001(8) 0.022(7) 0.034(9)
C47 0.094(11) 0.075(10) 0.118(13) 0.014(9) 0.018(10) -0.013(8)
C53 0.052(7) 0.054(7) 0.068(8) 0.023(6) 0.007(6) 0.002(5)
C54 0.047(7) 0.069(8) 0.097(11) 0.016(8) 0.012(7) 0.002(6)
C55 0.064(8) 0.067(8) 0.075(9) 0.010(7) 0.017(7) 0.015(6)
C56 0.067(9) 0.149(15) 0.091(11) -0.015(10) 0.046(9) 0.010(9)
C57 0.049(7) 0.075(8) 0.064(8) 0.021(7) -0.005(6) -0.008(6)
C63 0.076(9) 0.085(9) 0.064(8) 0.023(7) 0.006(7) 0.016(8)
C64 0.101(11) 0.091(10) 0.054(8) 0.034(7) 0.009(7) 0.024(8)
C65 0.083(9) 0.106(11) 0.052(8) 0.039(8) 0.021(7) 0.024(8)
C66 0.138(15) 0.123(14) 0.062(9) 0.028(9) 0.030(10) 0.042(12)
C67 0.117(13) 0.110(12) 0.109(12) 0.047(10) 0.034(10) 0.077(11)
B1 0.053(7) 0.059(8) 0.038(7) 0.011(6) 0.012(6) 0.010(6)
B2 0.073(10) 0.076(10) 0.040(7) 0.019(7) 0.021(7) 0.010(8)
C1S 0.304(51) 0.315(54) 0.143(28) -0.073(33) 0.074(30) 0.112(40)
C2S 0.566(92) 0.221(37) 0.151(35) -0.075(26) 0.189(50) -0.232(53)
C3S 0.122(21) 0.579(95) 0.164(35) -0.184(44) 0.052(22) -0.083(37)
C4S 0.219(34) 0.383(52) 0.169(28) -0.191(32) 0.102(28) -0.079(36)
C5S 0.230(33) 0.204(28) 0.089(16) -0.026(15) 0.070(19) -0.073(25)

loop_
_atom_site_label
_atom_site_type_symbol
_atom_site_fract_x
_atom_site_fract_y
_atom_site_fract_z
_atom_site_U_iso_or_equiv
_atom_site_thermal_displace_type
_atom_site_occupancy
_atom_site_calc_flag
_atom_site_refinement_flags
_atom_site_disorder_group
Sm Sm 0.40503(6) 0.28608(6) 0.21948(3) 0.0470(2) Uani 1 d . .
F F 0.5978(7) 0.2950(12) 0.2645(6) 0.138(5) Uani 1 d . .
N11 N 0.3459(8) 0.1154(7) 0.0326(5) 0.044(2) Uani 1 d . .
N12 N 0.3366(8) 0.1012(7) 0.1071(5) 0.051(2) Uani 1 d . .
N21 N 0.2507(8) 0.3122(8) 0.0449(5) 0.049(2) Uani 1 d . .
N22 N 0.2623(8) 0.3734(7) 0.1228(5) 0.044(2) Uani 1 d . .
N31 N 0.4875(8) 0.3175(8) 0.0425(5) 0.050(2) Uani 1 d . .
N32 N 0.5408(8) 0.3466(7) 0.1197(5) 0.047(2) Uani 1 d . .
N41 N 0.3286(9) 0.4319(9) 0.3926(5) 0.056(2) Uani 1 d . .
N42 N 0.3788(9) 0.4559(9) 0.3291(6) 0.063(3) Uani 1 d . .
N51 N 0.1431(8) 0.2693(8) 0.3150(5) 0.054(2) Uani 1 d . .
N52 N 0.1670(8) 0.2215(8) 0.2414(5) 0.055(2) Uani 1 d . .
N61 N 0.3341(9) 0.2074(9) 0.3856(5) 0.058(2) Uani 1 d . .
N62 N 0.4148(9) 0.1861(9) 0.3336(5) 0.062(3) Uani 1 d . .
C13 C 0.3125(11) -0.0177(10) 0.0995(7) 0.057(3) Uani 1 d . .
C14 C 0.3063(10) -0.0824(10) 0.0265(8) 0.063(3) Uani 1 d . .
H14 H 0.2896(10) -0.1671(10) 0.0080(8) 0.075 Uiso 1 calc R .
C15 C 0.3299(10) 0.0016(10) -0.0169(6) 0.053(3) Uani 1 d . .
C16 C 0.3391(12) -0.0172(12) -0.1004(7) 0.074(4) Uani 1 d G .
H16A H 0.3379(87) -0.1024(16) -0.1234(14) 0.110 Uiso 1 calc R .
H16B H 0.4173(42) 0.0290(66) -0.1049(7) 0.110 Uiso 1 calc R .
H16C H 0.2679(48) 0.0097(77) -0.1266(13) 0.110 Uiso 1 calc R .
C17 C 0.2866(14) -0.0656(12) 0.1663(9) 0.083(4) Uani 1 d G .
H17A H 0.2287(78) -0.1416(48) 0.1478(10) 0.124 Uiso 1 calc R .
H17B H 0.2491(91) -0.0075(43) 0.2005(31) 0.124 Uiso 1 calc R .
H17C H 0.3652(19) -0.0785(89) 0.1937(36) 0.124 Uiso 1 calc R .
C23 C 0.1622(10) 0.4311(10) 0.1306(7) 0.052(3) Uani 1 d . .
C24 C 0.0834(10) 0.4076(10) 0.0576(7) 0.061(3) Uani 1 d . .
H24 H 0.0081(10) 0.4381(10) 0.0469(7) 0.073 Uiso 1 calc R .
C25 C 0.1390(10) 0.3302(10) 0.0041(7) 0.055(3) Uani 1 d . .
C26 C 0.0957(12) 0.2745(13) -0.0791(7) 0.076(4) Uani 1 d G .
H26A H 0.0150(45) 0.2974(71) -0.0954(13) 0.115 Uiso 1 calc R .
H26B H 0.0864(88) 0.1871(13) -0.0890(10) 0.115 Uiso 1 calc R .
H26C H 0.1574(45) 0.3024(68) -0.1072(8) 0.115 Uiso 1 calc R .
C27 C 0.1401(12) 0.5068(12) 0.2041(7) 0.069(3) Uani 1 d G .
H27A H 0.0612(43) 0.5375(66) 0.1954(12) 0.104 Uiso 1 calc R .
H27B H 0.2091(43) 0.5741(45) 0.2243(26) 0.104 Uiso 1 calc R .
H27C H 0.1356(83) 0.4583(23) 0.2406(18) 0.104 Uiso 1 calc R .
C33 C 0.6575(10) 0.4090(10) 0.1257(8) 0.056(3) Uani 1 d . .
C34 C 0.6758(12) 0.4198(10) 0.0538(8) 0.063(3) Uani 1 d . .
H34 H 0.7489(12) 0.4591(10) 0.0423(8) 0.076 Uiso 1 calc R .
C35 C 0.5663(12) 0.3621(9) 0.0019(7) 0.054(3) Uani 1 d . .
C36 C 0.5378(14) 0.3473(13) -0.0833(7) 0.077(4) Uani 1 d G .
H36A H 0.6098(37) 0.3866(74) -0.0993(11) 0.115 Uiso 1 calc R .
H36B H 0.4642(55) 0.3839(77) -0.0958(9) 0.115 Uiso 1 calc R .
H36C H 0.5212(89) 0.2619(13) -0.1098(7) 0.115 Uiso 1 calc R .
C37 C 0.7498(12) 0.4564(13) 0.1984(9) 0.087(4) Uani 1 d G .
H37A H 0.8240(44) 0.5030(81) 0.1893(15) 0.130 Uiso 1 calc R .
H37B H 0.7743(77) 0.3894(13) 0.2176(33) 0.130 Uiso 1 calc R .
H37C H 0.7115(35) 0.5078(77) 0.2361(21) 0.130 Uiso 1 calc R .
C43 C 0.4283(12) 0.5738(11) 0.3510(8) 0.068(3) Uani 1 d . .
C44 C 0.4202(12) 0.6265(11) 0.4273(8) 0.070(4) Uani 1 d . .
H44 H 0.4520(12) 0.7063(11) 0.4563(8) 0.084 Uiso 1 calc R .
C45 C 0.3537(11) 0.5331(11) 0.4507(7) 0.062(3) Uani 1 d . .
C46 C 0.3165(14) 0.5442(15) 0.5299(7) 0.089(5) Uani 1 d G .
H46A H 0.3684(70) 0.6143(57) 0.5666(15) 0.134 Uiso 1 calc R .
H46B H 0.3294(97) 0.4719(44) 0.5464(28) 0.134 Uiso 1 calc R .
H46C H 0.2282(30) 0.5535(98) 0.5268(16) 0.134 Uiso 1 calc R .
C47 C 0.4933(15) 0.6273(14) 0.2958(10) 0.100(5) Uani 1 d G .
H47A H 0.4653(88) 0.7035(56) 0.2938(54) 0.150 Uiso 1 calc R .
H47B H 0.4722(95) 0.5716(51) 0.2451(18) 0.150 Uiso 1 calc R .
H47C H 0.5841(16) 0.6411(103) 0.3131(39) 0.150 Uiso 1 calc R .
C53 C 0.0533(11) 0.1871(10) 0.1950(7) 0.058(3) Uani 1 d . .
C54 C -0.0412(12) 0.2116(12) 0.2367(9) 0.073(4) Uani 1 d . .
H54 H -0.1284(12) 0.1963(12) 0.2171(9) 0.087 Uiso 1 calc R .
C55 C 0.0156(12) 0.2632(12) 0.3135(8) 0.069(3) Uani 1 d . .
C56 C -0.0468(14) 0.3048(16) 0.3808(9) 0.108(6) Uani 1 d G .
H56A H -0.1378(14) 0.2894(106) 0.3643(15) 0.161 Uiso 1 calc R .
H56B H -0.0188(92) 0.3908(27) 0.4032(44) 0.161 Uiso 1 calc R .
H56C H -0.0242(95) 0.2611(82) 0.4188(32) 0.161 Uiso 1 calc R .
C57 C 0.0354(11) 0.1236(11) 0.1096(7) 0.065(3) Uani 1 d G .
H57A H -0.0276(58) 0.1571(53) 0.0811(8) 0.098 Uiso 1 calc R .
H57B H 0.0073(76) 0.0377(16) 0.1017(9) 0.098 Uiso 1 calc R .
H57C H 0.1150(21) 0.1357(64) 0.0919(13) 0.098 Uiso 1 calc R .
C63 C 0.4794(13) 0.1006(13) 0.3504(8) 0.075(4) Uani 1 d . .
C64 C 0.4392(14) 0.0631(13) 0.4116(7) 0.079(4) Uani 1 d . .
H64 H 0.4687(14) 0.0038(13) 0.4339(7) 0.095 Uiso 1 calc R .
C65 C 0.3470(13) 0.1311(14) 0.4328(7) 0.075(4) Uani 1 d . .
C66 C 0.2745(17) 0.1309(16) 0.4971(8) 0.104(5) Uani 1 d G .
H66A H 0.3075(78) 0.0793(89) 0.5275(43) 0.156 Uiso 1 calc R .
H66B H 0.1858(26) 0.1006(104) 0.4760(8) 0.156 Uiso 1 calc R .
H66C H 0.2834(96) 0.2127(23) 0.5293(41) 0.156 Uiso 1 calc R .
C67 C 0.5822(16) 0.0570(15) 0.3090(10) 0.102(5) Uani 1 d G .
H67A H 0.6145(82) -0.0060(80) 0.3293(50) 0.153 Uiso 1 calc R .
H67B H 0.6502(53) 0.1239(30) 0.3163(59) 0.153 Uiso 1 calc R .
H67C H 0.5483(31) 0.0250(102) 0.2547(14) 0.153 Uiso 1 calc R .
B1 B 0.3522(12) 0.2424(12) 0.0131(7) 0.050(3) Uani 1 d . .
H1 H 0.3319(79) 0.2218(75) -0.0507(51) 0.034(23) Uiso 1 d . .
B2 B 0.2499(15) 0.3056(14) 0.3859(8) 0.061(4) Uani 1 d . .
H2 H 0.2045(104) 0.2998(96) 0.4200(65) 0.058(33) Uiso 1 d . .
C1S C 0.1018(34) 0.1281(34) -0.3001(16) 0.268(21) Uani 1.07 d PD .
C2S C -0.0467(40) 0.0901(28) -0.3070(19) 0.347(43) Uani 1.07 d PD .
C3S C -0.1152(24) 0.1751(39) -0.3507(19) 0.347(41) Uani 1.07 d PD .
C4S C -0.0192(40) 0.2733(27) -0.3687(14) 0.307(28) Uani 1.07 d PD .
C5S C 0.1114(30) 0.2383(29) -0.3406(14) 0.190(15) Uani 1.07 d PD .

loop_
_atom_type_symbol
_atom_type_description
_atom_type_scat_dispersion_real
_atom_type_scat_dispersion_imag
_atom_type_scat_source
C C 0.0033 0.0016 'International Tables Vol C Tables 4.2.6.8 and 6.1.1.4'
H H 0.0000 0.0000 'International Tables Vol C Tables 4.2.6.8 and 6.1.1.4'
B B 0.0013 0.0007 'International Tables Vol C Tables 4.2.6.8 and 6.1.1.4'
N N 0.0061 0.0033 'International Tables Vol C Tables 4.2.6.8 and 6.1.1.4'
O O 0.0106 0.0060 'International Tables Vol C Tables 4.2.6.8 and 6.1.1.4'
F F 0.0171 0.0103 'International Tables Vol C Tables 4.2.6.8 and 6.1.1.4'
Sm Sm -0.1638 3.4418 'International Tables Vol C Tables 4.2.6.8 and 6.1.1.4'

loop_
_geom_angle_atom_site_label_1
_geom_angle_atom_site_label_2
_geom_angle_atom_site_label_3
_geom_angle
_geom_angle_site_symmetry_1
_geom_angle_site_symmetry_3
_geom_angle_publ_flag
F Sm N42 92.5(4) . . ?
F Sm N12 109.0(4) . . ?
N42 Sm N12 156.9(3) . . ?
F Sm N62 72.7(3) . . ?
N42 Sm N62 77.3(3) . . ?
N12 Sm N62 100.6(3) . . ?
F Sm N22 139.7(3) . . ?
N42 Sm N22 90.1(3) . . ?
N12 Sm N22 79.1(3) . . ?
N62 Sm N22 146.4(3) . . ?
F Sm N32 72.1(3) . . ?
N42 Sm N32 116.5(3) . . ?
N12 Sm N32 79.3(3) . . ?
N62 Sm N32 142.5(3) . . ?
N22 Sm N32 70.9(3) . . ?
F Sm N52 143.4(3) . . ?
N42 Sm N52 76.6(3) . . ?
N12 Sm N52 81.0(3) . . ?
N62 Sm N52 70.8(3) . . ?
N22 Sm N52 76.0(3) . . ?
N32 Sm N52 144.0(3) . . ?
N21 B1 N31 111.8(9) . . ?
N21 B1 N11 111.3(9) . . ?
N31 B1 N11 110.6(9) . . ?
C15 N11 N12 107.8(8) . . ?
C15 N11 B1 128.7(9) . . ?
N12 N11 B1 122.8(8) . . ?
C13 N12 N11 106.2(9) . . ?
C13 N12 Sm 134.8(8) . . ?
N11 N12 Sm 117.8(6) . . ?
N12 C13 C14 112.1(11) . . ?
N12 C13 C17 120.6(11) . . ?
C14 C13 C17 127.1(11) . . ?
C13 C14 C15 106.9(10) . . ?
N11 C15 C14 106.9(10) . . ?
N11 C15 C16 122.1(11) . . ?
C14 C15 C16 131.0(11) . . ?
C25 N21 N22 109.4(9) . . ?
C25 N21 B1 127.6(10) . . ?
N22 N21 B1 123.0(8) . . ?
C23 N22 N21 108.1(8) . . ?
C23 N22 Sm 131.5(7) . . ?
N21 N22 Sm 115.1(5) . . ?
N22 C23 C24 108.8(10) . . ?
N22 C23 C27 124.7(10) . . ?
C24 C23 C27 126.5(10) . . ?
C25 C24 C23 107.6(9) . . ?
N21 C25 C24 106.1(10) . . ?
N21 C25 C26 123.2(11) . . ?
C24 C25 C26 130.6(10) . . ?
C35 N31 N32 111.3(9) . . ?
C35 N31 B1 128.2(10) . . ?
N32 N31 B1 120.5(8) . . ?
C33 N32 N31 105.7(9) . . ?
C33 N32 Sm 134.6(8) . . ?
N31 N32 Sm 119.6(6) . . ?
N32 C33 C34 109.3(11) . . ?
N32 C33 C37 124.3(11) . . ?
C34 C33 C37 126.4(11) . . ?
C33 C34 C35 107.5(10) . . ?
N31 C35 C34 106.2(10) . . ?
N31 C35 C36 125.0(12) . . ?
C34 C35 C36 128.7(11) . . ?
N61 B2 N51 111.5(11) . . ?
N61 B2 N41 111.9(11) . . ?
N51 B2 N41 111.1(10) . . ?
C45 N41 N42 109.2(10) . . ?
C45 N41 B2 130.2(10) . . ?
N42 N41 B2 120.5(9) . . ?
C43 N42 N41 105.4(10) . . ?
C43 N42 Sm 131.9(9) . . ?
N41 N42 Sm 121.1(7) . . ?
N42 C43 C44 111.8(12) . . ?
N42 C43 C47 118.4(12) . . ?
C44 C43 C47 129.5(12) . . ?
C43 C44 C45 104.4(10) . . ?
N41 C45 C44 109.0(11) . . ?
N41 C45 C46 125.3(12) . . ?
C44 C45 C46 125.7(12) . . ?
C55 N51 N52 110.2(9) . . ?
C55 N51 B2 127.8(10) . . ?
N52 N51 B2 121.5(9) . . ?
C53 N52 N51 106.1(9) . . ?
C53 N52 Sm 134.2(8) . . ?
N51 N52 Sm 115.7(6) . . ?
N52 C53 C54 110.1(11) . . ?
N52 C53 C57 123.5(11) . . ?
C54 C53 C57 126.3(11) . . ?
C53 C54 C55 107.9(11) . . ?
N51 C55 C54 105.6(11) . . ?
N51 C55 C56 126.1(13) . . ?
C54 C55 C56 128.3(13) . . ?
C65 N61 N62 109.1(10) . . ?
C65 N61 B2 129.9(10) . . ?
N62 N61 B2 121.0(9) . . ?
C63 N62 N61 106.9(10) . . ?
C63 N62 Sm 131.5(8) . . ?
N61 N62 Sm 121.2(7) . . ?
N62 C63 C64 110.3(13) . . ?
N62 C63 C67 123.1(12) . . ?
C64 C63 C67 126.6(13) . . ?
C65 C64 C63 106.0(12) . . ?
N61 C65 C64 107.8(11) . . ?
N61 C65 C66 123.5(13) . . ?
C64 C65 C66 128.7(13) . . ?
C2S C1S C5S 103.2(15) . . ?
C3S C2S C1S 107.5(15) . . ?
C4S C3S C2S 112.6(16) . . ?
C5S C4S C3S 102.3(15) . . ?
C4S C5S C1S 114.2(15) . . ?

loop_
_geom_bond_atom_site_label_1
_geom_bond_atom_site_label_2
_geom_bond_distance
_geom_bond_site_symmetry_2
_geom_bond_publ_flag
Sm F 2.090(7) . ?
Sm N42 2.492(10) . ?
Sm N12 2.502(9) . ?
Sm N62 2.579(10) . ?
Sm N22 2.610(8) . ?
Sm N32 2.635(8) . ?
Sm N52 2.680(9) . ?
B1 N21 1.523(15) . ?
B1 N31 1.54(2) . ?
B1 N11 1.568(15) . ?
N11 C15 1.365(13) . ?
N11 N12 1.409(12) . ?
N12 C13 1.320(13) . ?
C13 C14 1.34(2) . ?
C13 C17 1.49(2) . ?
C14 C15 1.40(2) . ?
C15 C16 1.49(2) . ?
N21 C25 1.377(13) . ?
N21 N22 1.392(11) . ?
N22 C23 1.332(13) . ?
C23 C24 1.41(2) . ?
C23 C27 1.47(2) . ?
C24 C25 1.40(2) . ?
C25 C26 1.46(2) . ?
N31 C35 1.328(13) . ?
N31 N32 1.373(12) . ?
N32 C33 1.339(13) . ?
C33 C34 1.37(2) . ?
C33 C37 1.47(2) . ?
C34 C35 1.38(2) . ?
C35 C36 1.49(2) . ?
B2 N61 1.52(2) . ?
B2 N51 1.53(2) . ?
B2 N41 1.55(2) . ?
N41 C45 1.330(14) . ?
N41 N42 1.405(13) . ?
N42 C43 1.328(14) . ?
C43 C44 1.38(2) . ?
C43 C47 1.50(2) . ?
C44 C45 1.39(2) . ?
C45 C46 1.52(2) . ?
N51 C55 1.356(15) . ?
N51 N52 1.384(12) . ?
N52 C53 1.332(14) . ?
C53 C54 1.36(2) . ?
C53 C57 1.51(2) . ?
C54 C55 1.39(2) . ?
C55 C56 1.48(2) . ?
N61 C65 1.361(15) . ?
N61 N62 1.366(13) . ?
N62 C63 1.33(2) . ?
C63 C64 1.38(2) . ?
C63 C67 1.49(2) . ?
C64 C65 1.37(2) . ?
C65 C66 1.49(2) . ?
C1S C2S 1.58(2) . ?
C1S C5S 1.60(2) . ?
C2S C3S 1.57(2) . ?
C3S C4S 1.55(2) . ?
C4S C5S 1.55(2) . ?

loop_
_geom_torsion_atom_site_label_1
_geom_torsion_atom_site_label_2
_geom_torsion_atom_site_label_3
_geom_torsion_atom_site_label_4
_geom_torsion
_geom_torsion_site_symmetry_1
_geom_torsion_site_symmetry_2
_geom_torsion_site_symmetry_3
_geom_torsion_site_symmetry_4
_geom_torsion_publ_flag
N21 B1 N11 C15 122.9(11) . . . . ?
N31 B1 N11 C15 -112.3(11) . . . . ?
N21 B1 N11 N12 -46.9(13) . . . . ?
N31 B1 N11 N12 77.9(11) . . . . ?
C15 N11 N12 C13 -1.6(11) . . . . ?
B1 N11 N12 C13 170.0(9) . . . . ?
C15 N11 N12 Sm 167.6(6) . . . . ?
B1 N11 N12 Sm -20.7(11) . . . . ?
F Sm N12 C13 73.5(11) . . . . ?
N42 Sm N12 C13 -84.1(13) . . . . ?
N62 Sm N12 C13 -1.7(11) . . . . ?
N22 Sm N12 C13 -147.4(11) . . . . ?
N32 Sm N12 C13 140.2(11) . . . . ?
N52 Sm N12 C13 -70.1(10) . . . . ?
F Sm N12 N11 -91.9(7) . . . . ?
N42 Sm N12 N11 110.5(9) . . . . ?
N62 Sm N12 N11 -167.0(6) . . . . ?
N22 Sm N12 N11 47.2(6) . . . . ?
N32 Sm N12 N11 -25.2(6) . . . . ?
N52 Sm N12 N11 124.6(7) . . . . ?
N11 N12 C13 C14 0.6(13) . . . . ?
Sm N12 C13 C14 -166.0(8) . . . . ?
N11 N12 C13 C17 -175.1(10) . . . . ?
Sm N12 C13 C17 18.3(17) . . . . ?
N12 C13 C14 C15 0.7(14) . . . . ?
C17 C13 C14 C15 176.1(12) . . . . ?
N12 N11 C15 C14 2.1(11) . . . . ?
B1 N11 C15 C14 -169.0(10) . . . . ?
N12 N11 C15 C16 -177.6(9) . . . . ?
B1 N11 C15 C16 11.4(16) . . . . ?
C13 C14 C15 N11 -1.7(12) . . . . ?
C13 C14 C15 C16 177.9(12) . . . . ?
N31 B1 N21 C25 130.4(10) . . . . ?
N11 B1 N21 C25 -105.4(11) . . . . ?
N31 B1 N21 N22 -46.8(13) . . . . ?
N11 B1 N21 N22 77.4(12) . . . . ?
C25 N21 N22 C23 -1.6(11) . . . . ?
B1 N21 N22 C23 176.1(9) . . . . ?
C25 N21 N22 Sm 155.6(6) . . . . ?
B1 N21 N22 Sm -26.8(11) . . . . ?
F Sm N22 C23 -127.8(10) . . . . ?
N42 Sm N22 C23 -33.8(9) . . . . ?
N12 Sm N22 C23 125.7(9) . . . . ?
N62 Sm N22 C23 32.9(11) . . . . ?
N32 Sm N22 C23 -152.0(9) . . . . ?
N52 Sm N22 C23 42.4(9) . . . . ?
F Sm N22 N21 81.7(9) . . . . ?
N42 Sm N22 N21 175.7(6) . . . . ?
N12 Sm N22 N21 -24.8(6) . . . . ?
N62 Sm N22 N21 -117.7(7) . . . . ?
N32 Sm N22 N21 57.5(6) . . . . ?
N52 Sm N22 N21 -108.2(6) . . . . ?
N21 N22 C23 C24 0.3(11) . . . . ?
Sm N22 C23 C24 -151.8(7) . . . . ?
N21 N22 C23 C27 -179.5(10) . . . . ?
Sm N22 C23 C27 28.5(15) . . . . ?
N22 C23 C24 C25 1.0(12) . . . . ?
C27 C23 C24 C25 -179.2(11) . . . . ?
N22 N21 C25 C24 2.2(11) . . . . ?
B1 N21 C25 C24 -175.3(10) . . . . ?
N22 N21 C25 C26 -177.7(10) . . . . ?
B1 N21 C25 C26 4.8(17) . . . . ?
C23 C24 C25 N21 -1.9(12) . . . . ?
C23 C24 C25 C26 177.9(12) . . . . ?
N21 B1 N31 C35 -114.0(11) . . . . ?
N11 B1 N31 C35 121.4(11) . . . . ?
N21 B1 N31 N32 65.7(12) . . . . ?
N11 B1 N31 N32 -58.9(12) . . . . ?
C35 N31 N32 C33 -1.4(11) . . . . ?
B1 N31 N32 C33 178.8(9) . . . . ?
C35 N31 N32 Sm 175.8(6) . . . . ?
B1 N31 N32 Sm -4.0(11) . . . . ?
F Sm N32 C33 -30.8(10) . . . . ?
N42 Sm N32 C33 52.9(10) . . . . ?
N12 Sm N32 C33 -144.9(10) . . . . ?
N62 Sm N32 C33 -51.3(11) . . . . ?
N22 Sm N32 C33 133.0(10) . . . . ?
N52 Sm N32 C33 157.2(8) . . . . ?
F Sm N32 N31 153.1(8) . . . . ?
N42 Sm N32 N31 -123.2(7) . . . . ?
N12 Sm N32 N31 38.9(7) . . . . ?
N62 Sm N32 N31 132.5(7) . . . . ?
N22 Sm N32 N31 -43.1(6) . . . . ?
N52 Sm N32 N31 -19.0(9) . . . . ?
N31 N32 C33 C34 0.8(11) . . . . ?
Sm N32 C33 C34 -175.7(7) . . . . ?
N31 N32 C33 C37 -178.8(11) . . . . ?
Sm N32 C33 C37 4.7(17) . . . . ?
N32 C33 C34 C35 0.0(12) . . . . ?
C37 C33 C34 C35 179.6(11) . . . . ?
N32 N31 C35 C34 1.4(11) . . . . ?
B1 N31 C35 C34 -178.8(10) . . . . ?
N32 N31 C35 C36 -179.9(10) . . . . ?
B1 N31 C35 C36 -0.1(17) . . . . ?
C33 C34 C35 N31 -0.9(12) . . . . ?
C33 C34 C35 C36 -179.6(11) . . . . ?
N61 B2 N41 C45 -110.9(13) . . . . ?
N51 B2 N41 C45 123.8(12) . . . . ?
N61 B2 N41 N42 73.9(13) . . . . ?
N51 B2 N41 N42 -51.4(14) . . . . ?
C45 N41 N42 C43 -2.5(12) . . . . ?
B2 N41 N42 C43 173.6(11) . . . . ?
C45 N41 N42 Sm 164.5(7) . . . . ?
B2 N41 N42 Sm -19.3(13) . . . . ?
F Sm N42 C43 65.9(11) . . . . ?
N12 Sm N42 C43 -135.2(11) . . . . ?
N62 Sm N42 C43 137.5(11) . . . . ?
N22 Sm N42 C43 -73.9(11) . . . . ?
N32 Sm N42 C43 -5.3(12) . . . . ?
N52 Sm N42 C43 -149.5(11) . . . . ?
F Sm N42 N41 -97.3(8) . . . . ?
N12 Sm N42 N41 61.6(11) . . . . ?
N62 Sm N42 N41 -25.7(7) . . . . ?
N22 Sm N42 N41 122.9(7) . . . . ?
N32 Sm N42 N41 -168.5(7) . . . . ?
N52 Sm N42 N41 47.3(7) . . . . ?
N41 N42 C43 C44 3.8(14) . . . . ?
Sm N42 C43 C44 -161.2(8) . . . . ?
N41 N42 C43 C47 178.3(12) . . . . ?
Sm N42 C43 C47 13.3(18) . . . . ?
N42 C43 C44 C45 -3.6(15) . . . . ?
C47 C43 C44 C45 -177.4(14) . . . . ?
N42 N41 C45 C44 0.3(13) . . . . ?
B2 N41 C45 C44 -175.3(12) . . . . ?
N42 N41 C45 C46 -179.2(11) . . . . ?
B2 N41 C45 C46 5.1(20) . . . . ?
C43 C44 C45 N41 1.9(14) . . . . ?
C43 C44 C45 C46 -178.5(12) . . . . ?
N61 B2 N51 C55 125.2(13) . . . . ?
N41 B2 N51 C55 -109.3(13) . . . . ?
N61 B2 N51 N52 -46.1(14) . . . . ?
N41 B2 N51 N52 79.4(13) . . . . ?
C55 N51 N52 C53 0.4(12) . . . . ?
B2 N51 N52 C53 173.0(10) . . . . ?
C55 N51 N52 Sm 161.2(8) . . . . ?
B2 N51 N52 Sm -26.2(12) . . . . ?
F Sm N52 C53 -155.2(11) . . . . ?
N42 Sm N52 C53 129.0(11) . . . . ?
N12 Sm N52 C53 -45.4(10) . . . . ?
N62 Sm N52 C53 -150.0(11) . . . . ?
N22 Sm N52 C53 35.6(10) . . . . ?
N32 Sm N52 C53 12.1(13) . . . . ?
F Sm N52 N51 51.0(10) . . . . ?
N42 Sm N52 N51 -24.8(7) . . . . ?
N12 Sm N52 N51 160.8(7) . . . . ?
N62 Sm N52 N51 56.2(7) . . . . ?
N22 Sm N52 N51 -118.3(7) . . . . ?
N32 Sm N52 N51 -141.7(6) . . . . ?
N51 N52 C53 C54 0.1(13) . . . . ?
Sm N52 C53 C54 -155.5(8) . . . . ?
N51 N52 C53 C57 -176.6(10) . . . . ?
Sm N52 C53 C57 27.8(16) . . . . ?
N52 C53 C54 C55 -0.5(15) . . . . ?
C57 C53 C54 C55 176.1(11) . . . . ?
N52 N51 C55 C54 -0.7(13) . . . . ?
B2 N51 C55 C54 -172.8(12) . . . . ?
N52 N51 C55 C56 179.8(14) . . . . ?
B2 N51 C55 C56 7.7(22) . . . . ?
C53 C54 C55 N51 0.7(15) . . . . ?
C53 C54 C55 C56 -179.7(15) . . . . ?
N51 B2 N61 C65 -110.9(14) . . . . ?
N41 B2 N61 C65 124.1(14) . . . . ?
N51 B2 N61 N62 70.5(14) . . . . ?
N41 B2 N61 N62 -54.6(14) . . . . ?
C65 N61 N62 C63 -2.1(14) . . . . ?
B2 N61 N62 C63 176.8(11) . . . . ?
C65 N61 N62 Sm 171.5(8) . . . . ?
B2 N61 N62 Sm -9.6(14) . . . . ?
F Sm N62 C63 -50.1(12) . . . . ?
N42 Sm N62 C63 -146.8(12) . . . . ?
N12 Sm N62 C63 56.7(12) . . . . ?
N22 Sm N62 C63 142.9(10) . . . . ?
N32 Sm N62 C63 -29.6(14) . . . . ?
N52 Sm N62 C63 133.2(12) . . . . ?
F Sm N62 N61 138.1(9) . . . . ?
N42 Sm N62 N61 41.4(8) . . . . ?
N12 Sm N62 N61 -115.1(8) . . . . ?
N22 Sm N62 N61 -28.9(11) . . . . ?
N32 Sm N62 N61 158.6(7) . . . . ?
N52 Sm N62 N61 -38.7(8) . . . . ?
N61 N62 C63 C64 1.7(15) . . . . ?
Sm N62 C63 C64 -170.9(9) . . . . ?
N61 N62 C63 C67 -176.7(13) . . . . ?
Sm N62 C63 C67 10.7(21) . . . . ?
N62 C63 C64 C65 -0.8(17) . . . . ?
C67 C63 C64 C65 177.5(15) . . . . ?
N62 N61 C65 C64 1.6(16) . . . . ?
B2 N61 C65 C64 -177.2(13) . . . . ?
N62 N61 C65 C66 179.1(13) . . . . ?
B2 N61 C65 C66 0.3(23) . . . . ?
C63 C64 C65 N61 -0.5(17) . . . . ?
C63 C64 C65 C66 -177.9(15) . . . . ?
C5S C1S C2S C3S 0.8(34) . . . . ?
C1S C2S C3S C4S -3.6(40) . . . . ?
C2S C3S C4S C5S 4.7(34) . . . . ?
C3S C4S C5S C1S -4.2(27) . . . . ?
C2S C1S C5S C4S 2.2(29) . . . . ?
